data_4067441
loop_
_publ_author_name
'Luo, Ding'
'Li, Yongxin'
'Pullarkat, Sumod A.'
'Cockle, Kirsty E.'
'Leung, Pak-Hing'

_publ_section_title
;
 Syntheses of Bimetallic Zwitterionic Complexes Containing Stereogenic
 Bifunctionalized Phosphine through Stepwise Insertion and Hydration
 Reactions
;
_journal_issue 4
_journal_name_full Organometallics
_journal_page_first 893
_journal_paper_doi 10.1021/om900958p
_journal_volume 29
_journal_year 2010
_chemical_absolute_configuration ad
_chemical_formula_moiety 'C28 H32 Cl2 N O P Pd Ru'
_chemical_formula_sum 'C28 H32 Cl2 N O P Pd Ru'
_chemical_formula_weight 707.89
_chemical_name_systematic
;

 ?

;
_space_group_IT_number 4
_symmetry_cell_setting monoclinic
_symmetry_space_group_name_Hall 'P 2yb'
_symmetry_space_group_name_H-M 'P 1 21 1'
_atom_sites_solution_hydrogens geom
_atom_sites_solution_primary direct
_atom_sites_solution_secondary difmap
_audit_creation_method SHELXL-97
_cell_angle_alpha 90.00
_cell_angle_beta 108.8250(10)
_cell_angle_gamma 90.00
_cell_formula_units_Z 2
_cell_length_a 10.2816(2)
_cell_length_b 13.3428(3)
_cell_length_c 10.4877(2)
_cell_measurement_reflns_used 9630
_cell_measurement_temperature 273(2)
_cell_measurement_theta_max 41.01
_cell_measurement_theta_min 2.41
_cell_volume 1361.80(5)
_computing_cell_refinement 'Bruker SMART'
_computing_data_collection 'Bruker SMART'
_computing_data_reduction 'Bruker SAINT'
_computing_molecular_graphics 'Bruker SHELXTL'
_computing_publication_material 'Bruker SHELXTL'
_computing_structure_refinement 'SHELXL-97 (Sheldrick, 1997)'
_computing_structure_solution 'SHELXS-97 (Sheldrick, 1990)'
_diffrn_ambient_temperature 273(2)
_diffrn_measured_fraction_theta_full 0.989
_diffrn_measured_fraction_theta_max 0.989
_diffrn_measurement_device_type 'CCD area detector'
_diffrn_measurement_method 'phi and omega scans'
_diffrn_radiation_monochromator graphite
_diffrn_radiation_source 'fine-focus sealed tube'
_diffrn_radiation_type MoK\a
_diffrn_radiation_wavelength 0.71073
_diffrn_reflns_av_R_equivalents 0.0239
_diffrn_reflns_av_sigmaI/netI 0.0250
_diffrn_reflns_limit_h_max 17
_diffrn_reflns_limit_h_min -19
_diffrn_reflns_limit_k_max 24
_diffrn_reflns_limit_k_min -17
_diffrn_reflns_limit_l_max 19
_diffrn_reflns_limit_l_min -18
_diffrn_reflns_number 68676
_diffrn_reflns_theta_full 41.35
_diffrn_reflns_theta_max 41.35
_diffrn_reflns_theta_min 2.05
_exptl_absorpt_coefficient_mu 1.492
_exptl_absorpt_correction_T_max 0.8412
_exptl_absorpt_correction_T_min 0.6631
_exptl_absorpt_correction_type multi-scan
_exptl_absorpt_process_details sadabs
_exptl_crystal_colour brown
_exptl_crystal_density_diffrn 1.726
_exptl_crystal_density_method 'not measured'
_exptl_crystal_description fragment
_exptl_crystal_F_000 708
_exptl_crystal_size_max 0.30
_exptl_crystal_size_mid 0.30
_exptl_crystal_size_min 0.12
_refine_diff_density_max 0.913
_refine_diff_density_min -0.730
_refine_diff_density_rms 0.117
_refine_ls_abs_structure_details 'Flack H D (1983), Acta Cryst. A39, 876-881'
_refine_ls_abs_structure_Flack -0.007(12)
_refine_ls_extinction_method none
_refine_ls_goodness_of_fit_ref 1.084
_refine_ls_hydrogen_treatment constr
_refine_ls_matrix_type full
_refine_ls_number_parameters 321
_refine_ls_number_reflns 14317
_refine_ls_number_restraints 1
_refine_ls_restrained_S_all 1.084
_refine_ls_R_factor_all 0.0272
_refine_ls_R_factor_gt 0.0230
_refine_ls_shift/su_max 0.003
_refine_ls_shift/su_mean 0.000
_refine_ls_structure_factor_coef Fsqd
_refine_ls_weighting_details 'calc w=1/[\s^2^(Fo^2^)+(0.0233P)^2^+0.3348P] where P=(Fo^2^+2Fc^2^)/3'
_refine_ls_weighting_scheme calc
_refine_ls_wR_factor_gt 0.0489
_refine_ls_wR_factor_ref 0.0546
_reflns_number_gt 13358
_reflns_number_total 14317
_reflns_threshold_expression >2sigma(I)
_cod_data_source_file om900958p_si_003.cif
_cod_data_source_block leung333
_cod_depositor_comments
;
The following automatic conversions were performed:

'_symmetry_cell_setting' value 'Monoclinic' changed to 'monoclinic'
according to /home/saulius/struct/CIF-dictionaries/cif_core.dic
dictionary named 'cif_core.dic' version 2.4.1 from 2010-06-29.

Automatic conversion script
Id: cif_fix_values 1715 2011-07-08 13:25:40Z adriana 
;
_cod_original_sg_symbol_H-M P2(1)
_cod_database_code 4067441

loop_
_symmetry_equiv_pos_as_xyz
'x, y, z'
'-x, y+1/2, -z'

loop_
_atom_site_label
_atom_site_type_symbol
_atom_site_fract_x
_atom_site_fract_y
_atom_site_fract_z
_atom_site_U_iso_or_equiv
_atom_site_adp_type
_atom_site_occupancy
_atom_site_symmetry_multiplicity
_atom_site_calc_flag
_atom_site_refinement_flags
Pd1 Pd 0.928138(10) 0.366026(9) 0.893169(11) 0.01757(2) Uani 1 1 d .
Ru1 Ru 0.565280(11) 0.248966(8) 0.680216(11) 0.01774(2) Uani 1 1 d .
C1 C 0.4252(3) 0.11503(18) 0.6141(2) 0.0431(5) Uani 1 1 d .
H1 H 0.3668 0.1104 0.5197 0.052 Uiso 1 1 calc R
C2 C 0.3841(2) 0.17928(19) 0.7027(3) 0.0405(5) Uani 1 1 d .
H2 H 0.2954 0.2139 0.6707 0.049 Uiso 1 1 calc R
C3 C 0.4764(3) 0.20080(16) 0.8303(2) 0.0383(5) Uani 1 1 d .
H3 H 0.4518 0.2510 0.8868 0.046 Uiso 1 1 calc R
C4 C 0.6153(3) 0.16524(16) 0.8674(2) 0.0369(5) Uani 1 1 d .
H4 H 0.6844 0.1912 0.9487 0.044 Uiso 1 1 calc R
C5 C 0.6561(2) 0.10966(16) 0.7747(3) 0.0398(5) Uani 1 1 d .
H5 H 0.7542 0.0975 0.7913 0.048 Uiso 1 1 calc R
C6 C 0.5599(3) 0.08078(16) 0.6495(3) 0.0432(5) Uani 1 1 d .
H6 H 0.5935 0.0527 0.5797 0.052 Uiso 1 1 calc R
C7 C 0.8563(2) 0.38279(18) 0.51253(19) 0.0339(4) Uani 1 1 d .
H7A H 0.8784 0.3222 0.4746 0.051 Uiso 1 1 calc R
H7B H 0.9395 0.4180 0.5593 0.051 Uiso 1 1 calc R
H7C H 0.7993 0.4244 0.4418 0.051 Uiso 1 1 calc R
C8 C 0.78154(15) 0.35770(14) 0.60867(14) 0.0210(3) Uani 1 1 d .
C9 C 0.78157(15) 0.42557(12) 0.71469(15) 0.0194(2) Uani 1 1 d .
H9 H 0.7934 0.4965 0.6968 0.023 Uiso 1 1 calc R
C10 C 0.52451(15) 0.50164(12) 0.76120(15) 0.0187(2) Uani 1 1 d .
C11 C 0.56349(18) 0.59949(14) 0.7474(2) 0.0276(3) Uani 1 1 d .
H11 H 0.6512 0.6127 0.7444 0.033 Uiso 1 1 calc R
C12 C 0.4719(2) 0.67780(16) 0.7382(3) 0.0373(4) Uani 1 1 d .
H12 H 0.4982 0.7432 0.7283 0.045 Uiso 1 1 calc R
C13 C 0.3418(2) 0.65887(16) 0.7439(2) 0.0330(4) Uani 1 1 d .
H13 H 0.2813 0.7116 0.7391 0.040 Uiso 1 1 calc R
C14 C 0.30173(18) 0.56223(16) 0.7566(2) 0.0298(4) Uani 1 1 d .
H14 H 0.2142 0.5498 0.7607 0.036 Uiso 1 1 calc R
C15 C 0.39171(17) 0.48258(14) 0.76342(19) 0.0262(3) Uani 1 1 d .
H15 H 0.3633 0.4171 0.7694 0.031 Uiso 1 1 calc R
C16 C 0.76610(14) 0.39820(12) 0.95060(15) 0.0170(2) Uani 1 1 d .
C17 C 0.75271(14) 0.43104(12) 1.06649(15) 0.0184(2) Uani 1 1 d .
C18 C 0.61504(17) 0.44917(17) 1.08634(19) 0.0289(4) Uani 1 1 d .
H18A H 0.5928 0.5192 1.0748 0.043 Uiso 1 1 calc R
H18B H 0.6197 0.4288 1.1755 0.043 Uiso 1 1 calc R
H18C H 0.5454 0.4110 1.0213 0.043 Uiso 1 1 calc R
C19 C 0.87486(15) 0.45905(13) 1.18268(15) 0.0189(3) Uani 1 1 d .
C20 C 0.87831(19) 0.55624(14) 1.23410(17) 0.0245(3) Uani 1 1 d .
H20 H 0.8039 0.5986 1.1970 0.029 Uiso 1 1 calc R
C21 C 0.9901(2) 0.59098(16) 1.33918(19) 0.0310(4) Uani 1 1 d .
H21 H 0.9923 0.6567 1.3695 0.037 Uiso 1 1 calc R
C22 C 1.0979(2) 0.52654(19) 1.39787(19) 0.0332(4) Uani 1 1 d .
H22 H 1.1728 0.5483 1.4692 0.040 Uiso 1 1 calc R
C23 C 1.09429(18) 0.43001(17) 1.35051(18) 0.0287(4) Uani 1 1 d .
H23 H 1.1664 0.3869 1.3925 0.034 Uiso 1 1 calc R
C24 C 0.98557(16) 0.39472(13) 1.24116(15) 0.0214(3) Uani 1 1 d .
C25 C 0.98576(17) 0.28950(14) 1.18898(17) 0.0233(3) Uani 1 1 d .
H25 H 0.8892 0.2701 1.1487 0.028 Uiso 1 1 calc R
C26 C 1.0501(2) 0.21373(17) 1.3015(2) 0.0353(4) Uani 1 1 d .
H26A H 1.1479 0.2228 1.3341 0.053 Uiso 1 1 calc R
H26B H 1.0291 0.1469 1.2669 0.053 Uiso 1 1 calc R
H26C H 1.0135 0.2240 1.3739 0.053 Uiso 1 1 calc R
C27 C 1.19110(17) 0.32639(18) 1.1225(2) 0.0318(4) Uani 1 1 d .
H27A H 1.2422 0.2933 1.2047 0.048 Uiso 1 1 calc R
H27B H 1.1900 0.3972 1.1380 0.048 Uiso 1 1 calc R
H27C H 1.2336 0.3136 1.0549 0.048 Uiso 1 1 calc R
C28 C 1.0478(2) 0.18320(16) 1.0274(2) 0.0339(4) Uani 1 1 d .
H28A H 1.0788 0.1825 0.9503 0.051 Uiso 1 1 calc R
H28B H 0.9563 0.1565 1.0029 0.051 Uiso 1 1 calc R
H28C H 1.1082 0.1430 1.0977 0.051 Uiso 1 1 calc R
Cl1 Cl 1.10979(4) 0.34137(4) 0.79545(5) 0.03280(10) Uani 1 1 d .
Cl2 Cl 0.43309(4) 0.34759(4) 0.49477(4) 0.02835(8) Uani 1 1 d .
N1 N 1.04810(14) 0.28774(12) 1.07588(15) 0.0229(3) Uani 1 1 d .
O1 O 0.71701(12) 0.27592(10) 0.59058(12) 0.0232(2) Uani 1 1 d .
P1 P 0.64668(4) 0.39854(3) 0.78455(4) 0.01552(6) Uani 1 1 d .

loop_
_atom_site_aniso_label
_atom_site_aniso_U_11
_atom_site_aniso_U_22
_atom_site_aniso_U_33
_atom_site_aniso_U_23
_atom_site_aniso_U_13
_atom_site_aniso_U_12
Pd1 0.01341(4) 0.02037(5) 0.01999(4) -0.00147(4) 0.00686(3) -0.00006(4)
Ru1 0.01849(4) 0.01519(5) 0.01955(5) 0.00019(4) 0.00612(4) -0.00167(4)
C1 0.0496(12) 0.0344(12) 0.0399(11) -0.0008(9) 0.0069(9) -0.0248(10)
C2 0.0327(9) 0.0356(11) 0.0559(14) 0.0116(10) 0.0181(9) -0.0103(8)
C3 0.0599(13) 0.0235(9) 0.0442(11) 0.0041(8) 0.0344(10) -0.0055(9)
C4 0.0518(12) 0.0270(10) 0.0287(9) 0.0092(7) 0.0083(8) -0.0077(8)
C5 0.0428(11) 0.0196(9) 0.0561(14) 0.0101(8) 0.0146(10) 0.0060(8)
C6 0.0666(16) 0.0190(9) 0.0511(13) -0.0070(8) 0.0289(12) -0.0080(9)
C7 0.0369(9) 0.0450(13) 0.0271(8) 0.0031(8) 0.0205(7) -0.0015(8)
C8 0.0197(5) 0.0258(8) 0.0185(6) 0.0027(5) 0.0078(4) 0.0003(6)
C9 0.0193(6) 0.0194(7) 0.0212(6) 0.0019(5) 0.0089(5) -0.0013(5)
C10 0.0166(5) 0.0186(7) 0.0200(6) 0.0012(5) 0.0044(5) 0.0021(5)
C11 0.0232(7) 0.0200(7) 0.0404(9) 0.0029(6) 0.0114(7) 0.0013(6)
C12 0.0360(10) 0.0200(8) 0.0582(13) 0.0053(8) 0.0182(9) 0.0046(7)
C13 0.0292(8) 0.0270(9) 0.0428(11) 0.0033(8) 0.0115(7) 0.0121(7)
C14 0.0182(6) 0.0334(10) 0.0380(9) 0.0031(7) 0.0092(6) 0.0065(6)
C15 0.0201(6) 0.0227(8) 0.0366(9) 0.0012(6) 0.0104(6) 0.0017(6)
C16 0.0144(5) 0.0184(6) 0.0185(6) 0.0004(5) 0.0056(4) 0.0012(4)
C17 0.0156(5) 0.0204(7) 0.0195(6) 0.0001(5) 0.0061(4) 0.0033(5)
C18 0.0208(6) 0.0400(10) 0.0282(8) -0.0061(7) 0.0111(6) 0.0054(7)
C19 0.0190(6) 0.0223(7) 0.0164(6) -0.0002(5) 0.0074(5) 0.0012(5)
C20 0.0298(8) 0.0245(8) 0.0214(7) -0.0023(6) 0.0113(6) 0.0010(6)
C21 0.0366(9) 0.0320(10) 0.0262(8) -0.0090(7) 0.0124(7) -0.0086(8)
C22 0.0273(8) 0.0479(12) 0.0229(8) -0.0093(8) 0.0058(6) -0.0086(8)
C23 0.0204(6) 0.0430(11) 0.0207(7) -0.0006(7) 0.0038(5) 0.0028(7)
C24 0.0185(6) 0.0276(8) 0.0178(6) 0.0004(5) 0.0054(5) 0.0023(5)
C25 0.0208(6) 0.0255(8) 0.0241(7) 0.0048(6) 0.0079(5) 0.0064(5)
C26 0.0366(9) 0.0344(10) 0.0349(10) 0.0123(8) 0.0116(8) 0.0145(8)
C27 0.0170(6) 0.0470(12) 0.0306(9) -0.0046(8) 0.0064(6) 0.0033(7)
C28 0.0359(9) 0.0274(9) 0.0364(10) -0.0026(7) 0.0089(8) 0.0119(7)
Cl1 0.02323(16) 0.0435(3) 0.0380(2) -0.00097(18) 0.01874(16) -0.00006(16)
Cl2 0.02660(16) 0.0294(2) 0.02404(17) 0.00363(14) 0.00113(13) 0.00299(14)
N1 0.0173(5) 0.0264(7) 0.0244(6) -0.0019(5) 0.0060(5) 0.0053(5)
O1 0.0241(5) 0.0263(6) 0.0212(5) -0.0034(4) 0.0100(4) -0.0011(4)
P1 0.01441(14) 0.01521(16) 0.01725(15) 0.00079(12) 0.00552(12) -0.00010(11)

loop_
_atom_type_symbol
_atom_type_description
_atom_type_scat_dispersion_real
_atom_type_scat_dispersion_imag
_atom_type_scat_source
C C 0.0033 0.0016 'International Tables Vol C Tables 4.2.6.8 and 6.1.1.4'
H H 0.0000 0.0000 'International Tables Vol C Tables 4.2.6.8 and 6.1.1.4'
N N 0.0061 0.0033 'International Tables Vol C Tables 4.2.6.8 and 6.1.1.4'
O O 0.0106 0.0060 'International Tables Vol C Tables 4.2.6.8 and 6.1.1.4'
P P 0.1023 0.0942 'International Tables Vol C Tables 4.2.6.8 and 6.1.1.4'
Cl Cl 0.1484 0.1585 'International Tables Vol C Tables 4.2.6.8 and 6.1.1.4'
Ru Ru -1.2594 0.8363 'International Tables Vol C Tables 4.2.6.8 and 6.1.1.4'
Pd Pd -0.9988 1.0072 'International Tables Vol C Tables 4.2.6.8 and 6.1.1.4'

loop_
_geom_angle_atom_site_label_1
_geom_angle_atom_site_label_2
_geom_angle_atom_site_label_3
_geom_angle
C16 Pd1 C9 76.30(6)
C16 Pd1 N1 97.38(6)
C9 Pd1 N1 169.88(6)
C16 Pd1 Cl1 171.88(4)
C9 Pd1 Cl1 95.83(4)
N1 Pd1 Cl1 90.69(4)
C16 Pd1 P1 39.57(4)
C9 Pd1 P1 40.38(4)
N1 Pd1 P1 130.79(4)
Cl1 Pd1 P1 133.593(15)
O1 Ru1 C3 158.46(8)
O1 Ru1 C2 156.18(8)
C3 Ru1 C2 37.78(10)
O1 Ru1 C5 94.52(7)
C3 Ru1 C5 68.46(9)
C2 Ru1 C5 80.84(9)
O1 Ru1 C4 120.03(8)
C3 Ru1 C4 38.69(10)
C2 Ru1 C4 68.97(9)
C5 Ru1 C4 37.38(10)
O1 Ru1 C1 119.41(8)
C3 Ru1 C1 67.06(9)
C2 Ru1 C1 37.51(10)
C5 Ru1 C1 66.46(10)
C4 Ru1 C1 79.18(9)
O1 Ru1 C6 95.38(7)
C3 Ru1 C6 79.16(9)
C2 Ru1 C6 66.86(10)
C5 Ru1 C6 37.22(10)
C4 Ru1 C6 66.84(9)
C1 Ru1 C6 35.80(10)
O1 Ru1 P1 81.68(4)
C3 Ru1 P1 94.94(6)
C2 Ru1 P1 121.04(7)
C5 Ru1 P1 119.28(7)
C4 Ru1 P1 94.16(6)
C1 Ru1 P1 158.51(7)
C6 Ru1 P1 156.30(7)
O1 Ru1 Cl2 81.37(4)
C3 Ru1 Cl2 119.79(7)
C2 Ru1 Cl2 92.41(7)
C5 Ru1 Cl2 153.55(7)
C4 Ru1 Cl2 158.46(7)
C1 Ru1 Cl2 92.70(7)
C6 Ru1 Cl2 116.79(7)
P1 Ru1 Cl2 86.166(15)
C6 C1 C2 120.2(2)
C6 C1 Ru1 72.33(12)
C2 C1 Ru1 67.51(12)
C3 C2 C1 119.7(2)
C3 C2 Ru1 70.93(12)
C1 C2 Ru1 74.98(12)
C2 C3 C4 120.1(2)
C2 C3 Ru1 71.28(12)
C4 C3 Ru1 71.21(12)
C5 C4 C3 119.0(2)
C5 C4 Ru1 71.27(12)
C3 C4 Ru1 70.10(11)
C4 C5 C6 121.0(2)
C4 C5 Ru1 71.35(12)
C6 C5 Ru1 75.02(13)
C1 C6 C5 119.7(2)
C1 C6 Ru1 71.87(13)
C5 C6 Ru1 67.77(12)
O1 C8 C9 122.16(13)
O1 C8 C7 117.04(16)
C9 C8 C7 120.79(16)
C8 C9 P1 112.41(11)
C8 C9 Pd1 105.52(11)
P1 C9 Pd1 89.27(6)
C11 C10 C15 119.35(15)
C11 C10 P1 120.93(12)
C15 C10 P1 119.66(13)
C10 C11 C12 120.19(17)
C13 C12 C11 120.27(19)
C14 C13 C12 120.06(17)
C13 C14 C15 120.35(17)
C14 C15 C10 119.74(17)
C17 C16 P1 130.32(11)
C17 C16 Pd1 133.24(11)
P1 C16 Pd1 94.87(7)
C16 C17 C19 121.22(13)
C16 C17 C18 123.41(14)
C19 C17 C18 115.24(13)
C24 C19 C20 118.90(15)
C24 C19 C17 123.86(15)
C20 C19 C17 117.24(15)
C21 C20 C19 121.70(18)
C22 C21 C20 119.03(19)
C23 C22 C21 119.83(17)
C22 C23 C24 122.13(18)
C19 C24 C23 118.32(16)
C19 C24 C25 120.56(14)
C23 C24 C25 121.11(15)
C24 C25 N1 110.37(14)
C24 C25 C26 112.69(15)
N1 C25 C26 113.89(14)
C27 N1 C28 109.35(15)
C27 N1 C25 111.11(14)
C28 N1 C25 109.10(15)
C27 N1 Pd1 110.01(12)
C28 N1 Pd1 102.19(11)
C25 N1 Pd1 114.64(9)
C8 O1 Ru1 120.89(10)
C16 P1 C9 91.14(7)
C16 P1 C10 111.17(7)
C9 P1 C10 112.41(7)
C16 P1 Ru1 119.61(5)
C9 P1 Ru1 100.95(6)
C10 P1 Ru1 117.46(5)
C16 P1 Pd1 45.56(5)
C9 P1 Pd1 50.35(5)
C10 P1 Pd1 138.82(5)
Ru1 P1 Pd1 103.318(14)

loop_
_geom_bond_atom_site_label_1
_geom_bond_atom_site_label_2
_geom_bond_distance
Pd1 C16 1.9926(14)
Pd1 C9 2.1413(16)
Pd1 N1 2.1815(15)
Pd1 Cl1 2.4253(4)
Pd1 P1 2.7808(4)
Ru1 O1 2.0960(12)
Ru1 C3 2.1568(19)
Ru1 C2 2.161(2)
Ru1 C5 2.171(2)
Ru1 C4 2.1716(19)
Ru1 C1 2.259(2)
Ru1 C6 2.265(2)
Ru1 P1 2.2999(4)
Ru1 Cl2 2.3781(4)
C1 C6 1.391(4)
C1 C2 1.424(4)
C2 C3 1.398(4)
C3 C4 1.434(4)
C4 C5 1.391(4)
C5 C6 1.418(4)
C7 C8 1.490(2)
C8 O1 1.259(2)
C8 C9 1.434(2)
C9 P1 1.8017(15)
C10 C11 1.387(2)
C10 C15 1.396(2)
C10 P1 1.8253(15)
C11 C12 1.389(3)
C12 C13 1.381(3)
C13 C14 1.373(3)
C14 C15 1.396(3)
C16 C17 1.340(2)
C16 P1 1.7778(15)
C17 C19 1.488(2)
C17 C18 1.515(2)
C19 C24 1.399(2)
C19 C20 1.401(2)
C20 C21 1.390(3)
C21 C22 1.380(3)
C22 C23 1.377(3)
C23 C24 1.400(2)
C24 C25 1.507(3)
C25 N1 1.520(2)
C25 C26 1.532(3)
C27 N1 1.484(2)
C28 N1 1.484(3)
